data_4104327
loop_
_publ_author_name
'Tao Wu'
'Jian Zhang'
'Cong Zhou'
'Le Wang'
'Xianhui Bu'
'Pingyun Feng'

_publ_section_title
;
 Zeolite RHO-Type Net with the Lightest Elements
;
_journal_name_full 'Journal of the American Chemical Society'
_journal_page_first 6111
_journal_page_last 6113
_journal_paper_doi 10.1021/ja901725v
_journal_volume 131
_journal_year 2009
_chemical_formula_sum 'C3.11 H2.22 B0.11 Li0.11 N0.89'
_chemical_formula_weight 54.03
_chemical_name_systematic
; 
 ? 
;
_space_group_IT_number 2
_symmetry_cell_setting triclinic
_symmetry_space_group_name_Hall '-P 1'
_symmetry_space_group_name_H-M 'P -1'
_atom_sites_solution_hydrogens geom
_atom_sites_solution_primary direct
_atom_sites_solution_secondary difmap
_audit_creation_method SHELXL-97
_cell_angle_alpha 93.650(3)
_cell_angle_beta 100.360(3)
_cell_angle_gamma 90.017(3)
_cell_formula_units_Z 36
_cell_length_a 10.5980(4)
_cell_length_b 10.6009(5)
_cell_length_c 21.6596(9)
_cell_measurement_temperature 293(2)
_cell_volume 2388.72(18)
_computing_structure_refinement 'SHELXL-97 (Sheldrick, 1997)'
_computing_structure_solution 'SHELXS-97 (Sheldrick, 1990)'
_diffrn_ambient_temperature 293(2)
_diffrn_measured_fraction_theta_full 0.998
_diffrn_measured_fraction_theta_max 0.998
_diffrn_radiation_monochromator graphite
_diffrn_radiation_source 'fine-focus sealed tube'
_diffrn_radiation_type MoK\a
_diffrn_radiation_wavelength 0.71073
_diffrn_reflns_av_R_equivalents 0.1141
_diffrn_reflns_av_sigmaI/netI 0.1564
_diffrn_reflns_limit_h_max 10
_diffrn_reflns_limit_h_min -10
_diffrn_reflns_limit_k_max 8
_diffrn_reflns_limit_k_min -10
_diffrn_reflns_limit_l_max 20
_diffrn_reflns_limit_l_min -20
_diffrn_reflns_number 12165
_diffrn_reflns_theta_full 20.00
_diffrn_reflns_theta_max 20.00
_diffrn_reflns_theta_min 0.96
_exptl_absorpt_coefficient_mu 0.084
_exptl_crystal_density_diffrn 1.352
_exptl_crystal_density_method 'not measured'
_exptl_crystal_F_000 1008
_refine_diff_density_max 0.679
_refine_diff_density_min -0.536
_refine_diff_density_rms 0.143
_refine_ls_extinction_coef 0.016(3)
_refine_ls_extinction_expression Fc^*^=kFc[1+0.001xFc^2^\l^3^/sin(2\q)]^-1/4^
_refine_ls_extinction_method SHELXL
_refine_ls_goodness_of_fit_ref 1.180
_refine_ls_hydrogen_treatment mixed
_refine_ls_matrix_type full
_refine_ls_number_parameters 686
_refine_ls_number_reflns 4456
_refine_ls_number_restraints 0
_refine_ls_restrained_S_all 1.180
_refine_ls_R_factor_all 0.2292
_refine_ls_R_factor_gt 0.1706
_refine_ls_shift/su_max 0.765
_refine_ls_shift/su_mean 0.037
_refine_ls_structure_factor_coef Fsqd
_refine_ls_weighting_details 'calc w=1/[\s^2^(Fo^2^)+(0.1171P)^2^+57.6464P] where P=(Fo^2^+2Fc^2^)/3'
_refine_ls_weighting_scheme calc
_refine_ls_wR_factor_gt 0.4101
_refine_ls_wR_factor_ref 0.4546
_reflns_number_gt 2533
_reflns_number_total 4456
_reflns_threshold_expression >2sigma(I)
_cod_data_source_file ja901725v_si_002_5.cif
_cod_data_source_block LiB(Bim)4
_cod_database_code 4104327

loop_
_symmetry_equiv_pos_as_xyz
'x, y, z'
'-x, -y, -z'

loop_
_atom_site_label
_atom_site_type_symbol
_atom_site_fract_x
_atom_site_fract_y
_atom_site_fract_z
_atom_site_U_iso_or_equiv
_atom_site_adp_type
_atom_site_occupancy
_atom_site_symmetry_multiplicity
_atom_site_calc_flag
_atom_site_refinement_flags
B1 B 1.0325(18) -0.0873(19) 0.2515(11) 0.025(6) Uani 1 1 d .
B2 B 0.5344(17) 0.4080(19) 0.2506(10) 0.022(5) Uani 1 1 d .
Li1 Li 1.037(3) 0.410(2) 0.2499(14) 0.016(7) Uani 1 1 d .
Li2 Li 0.530(2) -0.095(2) 0.2508(13) 0.019(7) Uani 1 1 d .
N11 N 0.8939(13) -0.0971(12) 0.2085(7) 0.022(4) Uani 1 1 d .
N12 N 0.6781(13) -0.0900(13) 0.1995(8) 0.029(4) Uani 1 1 d .
C11 C 0.7900(17) -0.0565(17) 0.2319(10) 0.032(5) Uani 1 1 d .
H11 H 0.7980 -0.0068 0.2694 0.038 Uiso 1 1 calc R
C12 C 0.7118(16) -0.1667(16) 0.1507(9) 0.023(5) Uani 1 1 d .
C13 C 0.6317(19) -0.2308(19) 0.1017(11) 0.047(6) Uani 1 1 d .
H13 H 0.5430 -0.2241 0.0972 0.057 Uiso 1 1 calc R
C14 C 0.689(2) -0.3075(17) 0.0583(10) 0.041(6) Uani 1 1 d .
H14 H 0.6371 -0.3555 0.0260 0.049 Uiso 1 1 calc R
C15 C 0.819(2) -0.3107(18) 0.0640(11) 0.043(6) Uani 1 1 d .
H15 H 0.8545 -0.3598 0.0346 0.052 Uiso 1 1 calc R
C16 C 0.8980(19) -0.2434(17) 0.1118(10) 0.039(6) Uani 1 1 d .
H16 H 0.9867 -0.2475 0.1153 0.046 Uiso 1 1 calc R
C17 C 0.8415(19) -0.1672(17) 0.1558(10) 0.032(5) Uani 1 1 d .
N21 N 1.0474(12) -0.2062(12) 0.2926(7) 0.024(4) Uani 1 1 d .
N22 N 1.0416(13) -0.4216(13) 0.2990(8) 0.032(4) Uani 1 1 d .
C21 C 0.9984(16) -0.3249(18) 0.2681(10) 0.032(5) Uani 1 1 d .
H21 H 0.9377 -0.3343 0.2313 0.039 Uiso 1 1 calc R
C22 C 1.1316(17) -0.3627(18) 0.3508(10) 0.033(5) Uani 1 1 d .
C23 C 1.2059(19) -0.420(2) 0.3978(12) 0.053(7) Uani 1 1 d .
H23 H 1.2003 -0.5069 0.4012 0.064 Uiso 1 1 calc R
C24 C 1.2946(18) -0.342(2) 0.4428(10) 0.047(6) Uani 1 1 d .
H24 H 1.3497 -0.3772 0.4753 0.057 Uiso 1 1 calc R
C25 C 1.295(2) -0.2118(19) 0.4360(11) 0.048(6) Uani 1 1 d .
H25 H 1.3526 -0.1609 0.4645 0.058 Uiso 1 1 calc R
C26 C 1.2168(19) -0.158(2) 0.3899(11) 0.048(6) Uani 1 1 d .
H26 H 1.2165 -0.0702 0.3877 0.058 Uiso 1 1 calc R
C27 C 1.1355(15) -0.2349(18) 0.3454(9) 0.028(5) Uani 1 1 d .
N31 N 1.1379(13) -0.0962(13) 0.2090(8) 0.030(4) Uani 1 1 d .
N32 N 1.3533(14) -0.1065(14) 0.1995(8) 0.034(4) Uani 1 1 d .
C31 C 1.2621(16) -0.1395(15) 0.2314(10) 0.032(5) Uani 1 1 d .
H31 H 1.2800 -0.1880 0.2662 0.039 Uiso 1 1 calc R
C32 C 1.1530(16) -0.0338(15) 0.1553(9) 0.024(5) Uani 1 1 d .
C33 C 1.067(2) 0.0270(18) 0.1106(10) 0.044(6) Uani 1 1 d .
H33 H 0.9799 0.0302 0.1126 0.053 Uiso 1 1 calc R
C34 C 1.1134(19) 0.0815(19) 0.0638(11) 0.047(6) Uani 1 1 d .
H34 H 1.0588 0.1264 0.0348 0.057 Uiso 1 1 calc R
C35 C 1.243(2) 0.0702(17) 0.0593(10) 0.044(6) Uani 1 1 d .
H35 H 1.2722 0.1072 0.0266 0.052 Uiso 1 1 calc R
C36 C 1.330(2) 0.0055(18) 0.1018(11) 0.049(6) Uani 1 1 d .
H36 H 1.4161 -0.0016 0.0979 0.059 Uiso 1 1 calc R
C37 C 1.2834(17) -0.0478(16) 0.1505(10) 0.030(5) Uani 1 1 d .
N41 N 1.0480(12) 0.0351(13) 0.2916(7) 0.023(4) Uani 1 1 d .
N42 N 1.0605(13) 0.2550(13) 0.2998(7) 0.027(4) Uani 1 1 d .
C41 C 1.0808(16) 0.1502(19) 0.2691(10) 0.033(5) Uani 1 1 d .
H41 H 1.1163 0.1509 0.2329 0.039 Uiso 1 1 calc R
C42 C 1.0089(16) 0.2088(17) 0.3490(9) 0.028(5) Uani 1 1 d .
C43 C 0.9656(17) 0.276(2) 0.3975(11) 0.043(6) Uani 1 1 d .
H43 H 0.9705 0.3637 0.4001 0.051 Uiso 1 1 calc R
C44 C 0.9147(19) 0.216(2) 0.4426(10) 0.049(6) Uani 1 1 d .
H44 H 0.8887 0.2615 0.4761 0.059 Uiso 1 1 calc R
C45 C 0.9036(19) 0.082(2) 0.4364(12) 0.052(6) Uani 1 1 d .
H45 H 0.8664 0.0397 0.4650 0.063 Uiso 1 1 calc R
C46 C 0.9484(18) 0.013(2) 0.3871(11) 0.046(6) Uani 1 1 d .
H46 H 0.9430 -0.0747 0.3837 0.056 Uiso 1 1 calc R
C47 C 1.0009(16) 0.0781(16) 0.3436(10) 0.028(5) Uani 1 1 d .
N51 N 0.8529(14) 0.4119(14) 0.1996(8) 0.035(4) Uani 1 1 d .
N52 N 0.6391(13) 0.4022(12) 0.2090(7) 0.024(4) Uani 1 1 d .
C51 C 0.7638(17) 0.4488(15) 0.2311(9) 0.027(5) Uani 1 1 d .
H51 H 0.7825 0.5039 0.2668 0.032 Uiso 1 1 calc R
C52 C 0.7870(17) 0.3356(16) 0.1518(10) 0.029(5) Uani 1 1 d .
C53 C 0.8293(19) 0.2702(18) 0.1022(10) 0.040(5) Uani 1 1 d .
H53 H 0.9151 0.2756 0.0984 0.049 Uiso 1 1 calc R
C54 C 0.744(2) 0.1959(19) 0.0579(10) 0.045(6) Uani 1 1 d .
H54 H 0.7720 0.1534 0.0242 0.054 Uiso 1 1 calc R
C55 C 0.622(2) 0.186(2) 0.0642(11) 0.053(6) Uani 1 1 d .
H55 H 0.5673 0.1329 0.0355 0.063 Uiso 1 1 calc R
C56 C 0.5713(18) 0.2514(17) 0.1108(11) 0.042(6) Uani 1 1 d .
H56 H 0.4849 0.2433 0.1132 0.051 Uiso 1 1 calc R
C57 C 0.6545(16) 0.3315(16) 0.1554(10) 0.030(5) Uani 1 1 d .
N61 N 0.1772(12) 0.3938(13) 0.1997(8) 0.028(4) Uani 1 1 d .
N62 N 0.3924(13) 0.4040(12) 0.2082(7) 0.025(4) Uani 1 1 d .
C61 C 0.2898(19) 0.3665(16) 0.2318(10) 0.034(5) Uani 1 1 d .
H61 H 0.2985 0.3239 0.2686 0.040 Uiso 1 1 calc R
C62 C 0.3423(17) 0.4654(15) 0.1531(10) 0.028(5) Uani 1 1 d .
C63 C 0.396(2) 0.5216(17) 0.1098(11) 0.047(6) Uani 1 1 d .
H63 H 0.4847 0.5214 0.1121 0.056 Uiso 1 1 calc R
C64 C 0.320(2) 0.578(2) 0.0631(11) 0.050(6) Uani 1 1 d .
H64 H 0.3553 0.6207 0.0341 0.060 Uiso 1 1 calc R
C65 C 0.187(2) 0.5723(16) 0.0586(10) 0.043(6) Uani 1 1 d .
H65 H 0.1348 0.6094 0.0256 0.051 Uiso 1 1 calc R
C66 C 0.131(2) 0.512(2) 0.1024(12) 0.056(7) Uani 1 1 d .
H66 H 0.0425 0.5103 0.1000 0.067 Uiso 1 1 calc R
C67 C 0.2124(16) 0.4558(16) 0.1496(9) 0.028(5) Uani 1 1 d .
N71 N 0.5474(12) 0.2902(13) 0.2924(8) 0.025(4) Uani 1 1 d .
N72 N 0.5584(14) 0.0775(13) 0.2998(8) 0.028(4) Uani 1 1 d .
C71 C 0.5834(16) 0.1756(19) 0.2690(10) 0.037(6) Uani 1 1 d .
H71 H 0.6227 0.1673 0.2339 0.045 Uiso 1 1 calc R
C72 C 0.5097(16) 0.1366(18) 0.3506(9) 0.028(5) Uani 1 1 d .
C73 C 0.4694(18) 0.077(2) 0.3991(11) 0.048(6) Uani 1 1 d .
H73 H 0.4765 -0.0096 0.4024 0.058 Uiso 1 1 calc R
C74 C 0.4169(18) 0.156(2) 0.4432(10) 0.046(6) Uani 1 1 d .
H74 H 0.3880 0.1203 0.4762 0.056 Uiso 1 1 calc R
C75 C 0.4075(18) 0.289(2) 0.4377(11) 0.045(6) Uani 1 1 d .
H75 H 0.3720 0.3388 0.4668 0.054 Uiso 1 1 calc R
C76 C 0.4507(17) 0.3419(19) 0.3897(11) 0.039(6) Uani 1 1 d .
H76 H 0.4465 0.4290 0.3867 0.047 Uiso 1 1 calc R
C77 C 0.5009(16) 0.2667(16) 0.3454(9) 0.025(5) Uani 1 1 d .
N81 N 0.5492(12) 0.5350(13) 0.2917(7) 0.021(4) Uani 1 1 d .
N82 N 0.5401(14) 0.7505(13) 0.2991(8) 0.030(4) Uani 1 1 d .
C81 C 0.4992(17) 0.6480(17) 0.2679(10) 0.032(5) Uani 1 1 d .
H81 H 0.4388 0.6482 0.2310 0.038 Uiso 1 1 calc R
C82 C 0.6342(16) 0.5779(17) 0.3448(9) 0.024(5) Uani 1 1 d .
C83 C 0.7197(17) 0.5138(18) 0.3894(11) 0.043(6) Uani 1 1 d .
H83 H 0.7227 0.4260 0.3860 0.052 Uiso 1 1 calc R
C84 C 0.797(2) 0.579(2) 0.4366(11) 0.052(6) Uani 1 1 d .
H84 H 0.8531 0.5360 0.4660 0.062 Uiso 1 1 calc R
C85 C 0.7921(18) 0.711(2) 0.4415(10) 0.052(7) Uani 1 1 d .
H85 H 0.8452 0.7547 0.4748 0.062 Uiso 1 1 calc R
C86 C 0.7095(17) 0.780(2) 0.3975(10) 0.041(6) Uani 1 1 d .
H86 H 0.7079 0.8681 0.3998 0.049 Uiso 1 1 calc R
C87 C 0.6301(17) 0.706(2) 0.3502(10) 0.038(5) Uani 1 1 d .

loop_
_atom_site_aniso_label
_atom_site_aniso_U_11
_atom_site_aniso_U_22
_atom_site_aniso_U_33
_atom_site_aniso_U_23
_atom_site_aniso_U_13
_atom_site_aniso_U_12
B1 0.005(11) 0.017(13) 0.053(16) 0.023(12) 0.000(10) 0.007(8)
B2 0.006(11) 0.023(13) 0.040(15) 0.005(11) 0.008(10) 0.002(9)
Li1 0.025(16) 0.000(14) 0.028(19) -0.012(12) 0.021(14) 0.003(11)
Li2 0.013(15) 0.001(15) 0.037(18) -0.020(13) -0.004(13) -0.011(11)
N11 0.026(10) 0.006(8) 0.033(11) 0.001(8) 0.003(8) 0.005(7)
N12 0.009(9) 0.022(9) 0.051(12) -0.012(9) 0.000(8) -0.004(7)
C11 0.020(13) 0.025(12) 0.049(14) -0.020(10) 0.008(11) 0.017(9)
C12 0.001(11) 0.019(11) 0.045(14) 0.008(10) -0.013(10) -0.004(8)
C13 0.022(12) 0.033(13) 0.084(19) 0.021(13) -0.005(13) 0.026(11)
C14 0.056(17) 0.015(12) 0.045(15) 0.007(10) -0.007(12) -0.001(10)
C15 0.034(15) 0.023(12) 0.070(17) 0.000(11) 0.005(12) 0.004(10)
C16 0.029(12) 0.016(11) 0.070(16) 0.012(11) 0.001(12) -0.012(10)
C17 0.043(16) 0.015(11) 0.042(15) 0.005(11) 0.017(11) 0.012(10)
N21 0.010(8) 0.000(8) 0.058(11) -0.002(7) 0.000(8) -0.014(6)
N22 0.020(9) 0.015(9) 0.056(12) 0.012(9) -0.009(8) -0.007(7)
C21 0.007(10) 0.034(14) 0.055(15) 0.013(12) -0.003(9) -0.003(9)
C22 0.025(12) 0.027(14) 0.053(15) 0.026(11) 0.017(11) 0.032(10)
C23 0.029(13) 0.029(13) 0.10(2) 0.014(14) 0.012(14) 0.001(11)
C24 0.025(12) 0.071(18) 0.041(14) 0.027(12) -0.013(10) 0.007(11)
C25 0.048(14) 0.026(14) 0.062(17) 0.009(12) -0.014(13) -0.028(10)
C26 0.025(12) 0.073(17) 0.049(16) -0.004(14) 0.012(12) 0.004(13)
C27 0.000(10) 0.033(14) 0.048(14) 0.005(10) -0.005(10) 0.002(8)
N31 0.021(9) 0.013(9) 0.053(12) 0.012(8) -0.001(8) 0.015(6)
N32 0.019(9) 0.020(9) 0.062(13) 0.011(9) 0.006(9) 0.005(7)
C31 0.017(11) 0.006(10) 0.073(16) 0.000(10) 0.007(11) -0.005(8)
C32 0.019(12) 0.007(10) 0.050(14) 0.007(10) 0.011(10) -0.006(8)
C33 0.039(13) 0.032(13) 0.063(16) 0.026(12) 0.007(12) -0.004(10)
C34 0.030(14) 0.043(14) 0.066(17) 0.008(12) -0.001(11) 0.001(10)
C35 0.074(18) 0.023(12) 0.041(14) 0.017(10) 0.023(12) 0.011(11)
C36 0.061(15) 0.023(12) 0.069(17) 0.023(12) 0.020(14) 0.009(11)
C37 0.021(13) 0.020(11) 0.051(15) 0.006(11) 0.010(10) -0.011(9)
N41 0.012(8) 0.016(10) 0.046(11) -0.006(8) 0.021(8) 0.010(6)
N42 0.030(9) 0.009(9) 0.043(11) -0.021(8) 0.020(8) 0.008(7)
C41 0.014(11) 0.042(15) 0.046(14) 0.021(12) 0.009(9) -0.006(9)
C42 0.007(10) 0.033(14) 0.041(14) -0.002(11) 0.001(9) 0.001(8)
C43 0.017(11) 0.055(15) 0.052(16) -0.009(13) -0.001(11) -0.002(10)
C44 0.043(14) 0.069(19) 0.038(15) -0.003(12) 0.015(11) 0.006(12)
C45 0.037(13) 0.045(17) 0.077(19) 0.006(13) 0.013(12) 0.017(11)
C46 0.023(12) 0.031(13) 0.082(18) -0.007(13) 0.004(12) 0.013(10)
C47 0.018(10) 0.004(11) 0.067(16) 0.017(10) 0.018(10) 0.007(8)
N51 0.016(9) 0.035(10) 0.057(12) -0.023(9) 0.022(9) -0.015(8)
N52 0.025(10) 0.004(8) 0.041(11) 0.002(8) 0.004(8) 0.000(6)
C51 0.026(12) 0.000(9) 0.051(14) -0.001(9) -0.001(11) -0.018(8)
C52 0.032(13) 0.012(11) 0.045(14) 0.007(10) 0.008(11) 0.001(9)
C53 0.033(12) 0.034(13) 0.052(15) -0.002(12) 0.003(12) -0.005(11)
C54 0.051(16) 0.045(14) 0.047(15) -0.012(12) 0.037(13) 0.011(11)
C55 0.048(17) 0.053(16) 0.055(16) -0.033(13) 0.019(13) -0.015(12)
C56 0.019(11) 0.014(11) 0.088(19) 0.010(12) -0.009(12) -0.015(9)
C57 0.017(12) 0.006(10) 0.070(17) 0.013(11) 0.009(11) -0.006(8)
N61 0.000(9) 0.029(10) 0.053(12) 0.010(8) -0.003(8) 0.004(6)
N62 0.022(9) 0.008(8) 0.046(11) 0.001(8) 0.009(8) -0.008(7)
C61 0.037(14) 0.008(10) 0.058(15) 0.007(10) 0.013(12) -0.008(9)
C62 0.026(13) 0.006(10) 0.055(15) 0.022(10) 0.009(10) 0.008(8)
C63 0.067(15) 0.011(11) 0.063(17) 0.012(11) 0.009(14) 0.015(11)
C64 0.034(15) 0.057(16) 0.064(17) 0.030(13) 0.014(12) -0.002(11)
C65 0.059(17) 0.008(11) 0.055(16) 0.014(10) -0.012(12) -0.007(10)
C66 0.047(15) 0.036(14) 0.08(2) 0.000(14) 0.010(15) 0.005(12)
C67 0.013(12) 0.025(11) 0.042(14) 0.000(10) -0.003(10) 0.020(9)
N71 0.006(8) 0.020(10) 0.049(12) -0.005(8) 0.007(8) 0.009(6)
N72 0.036(10) 0.006(9) 0.049(12) 0.023(9) 0.020(9) 0.001(7)
C71 0.014(11) 0.036(14) 0.064(16) 0.005(12) 0.009(10) 0.005(9)
C72 0.015(10) 0.036(14) 0.038(14) 0.024(11) 0.007(9) -0.008(9)
C73 0.021(12) 0.046(14) 0.074(18) 0.011(14) -0.002(12) 0.002(10)
C74 0.029(12) 0.071(19) 0.039(15) 0.019(13) 0.002(11) 0.002(11)
C75 0.028(12) 0.052(17) 0.055(16) 0.005(12) 0.005(11) 0.007(10)
C76 0.027(12) 0.029(12) 0.069(17) -0.008(12) 0.029(12) -0.004(9)
C77 0.022(11) 0.008(12) 0.047(14) 0.003(10) 0.014(10) -0.004(8)
N81 0.007(8) 0.020(10) 0.035(11) 0.004(8) 0.002(8) 0.008(6)
N82 0.040(10) 0.000(9) 0.041(11) -0.002(8) -0.013(8) 0.007(7)
C81 0.021(11) 0.016(12) 0.055(15) 0.017(11) -0.006(10) -0.004(9)
C82 0.019(11) 0.017(12) 0.044(14) 0.021(10) 0.019(11) 0.027(9)
C83 0.019(11) 0.015(11) 0.094(19) 0.006(12) 0.009(12) 0.008(10)
C84 0.034(13) 0.046(17) 0.068(18) 0.017(13) -0.015(12) -0.008(11)
C85 0.024(13) 0.09(2) 0.040(15) -0.014(13) -0.002(11) -0.021(12)
C86 0.021(11) 0.053(14) 0.045(15) 0.006(12) -0.004(11) 0.024(11)
C87 0.022(12) 0.050(17) 0.045(15) -0.004(12) 0.016(11) 0.002(11)

loop_
_atom_type_symbol
_atom_type_description
_atom_type_scat_dispersion_real
_atom_type_scat_dispersion_imag
_atom_type_scat_source
C C 0.0033 0.0016 'International Tables Vol C Tables 4.2.6.8 and 6.1.1.4'
H H 0.0000 0.0000 'International Tables Vol C Tables 4.2.6.8 and 6.1.1.4'
Li Li -0.0003 0.0001 'International Tables Vol C Tables 4.2.6.8 and 6.1.1.4'
B B 0.0013 0.0007 'International Tables Vol C Tables 4.2.6.8 and 6.1.1.4'
N N 0.0061 0.0033 'International Tables Vol C Tables 4.2.6.8 and 6.1.1.4'

loop_
_geom_angle_atom_site_label_1
_geom_angle_atom_site_label_2
_geom_angle_atom_site_label_3
_geom_angle
_geom_angle_site_symmetry_1
_geom_angle_site_symmetry_3
N41 B1 N31 109.9(14) . .
N41 B1 N21 112.0(17) . .
N31 B1 N21 107.4(13) . .
N41 B1 N11 110.6(14) . .
N31 B1 N11 109.8(17) . .
N21 B1 N11 107.1(13) . .
N52 B2 N81 108.9(13) . .
N52 B2 N71 109.4(13) . .
N81 B2 N71 111.6(16) . .
N52 B2 N62 111.3(16) . .
N81 B2 N62 107.7(13) . .
N71 B2 N62 108.0(13) . .
N61 Li1 N42 102.5(13) 1_655 .
N61 Li1 N22 112.3(13) 1_655 1_565
N42 Li1 N22 116.9(16) . 1_565
N61 Li1 N51 116.3(16) 1_655 .
N42 Li1 N51 109.7(13) . .
N22 Li1 N51 99.8(12) 1_565 .
N32 Li2 N82 102.9(12) 1_455 1_545
N32 Li2 N72 110.2(14) 1_455 .
N82 Li2 N72 118.4(16) 1_545 .
N32 Li2 N12 115.3(15) 1_455 .
N82 Li2 N12 110.8(14) 1_545 .
N72 Li2 N12 99.9(12) . .
C11 N11 C17 102.8(14) . .
C11 N11 B1 120.2(17) . .
C17 N11 B1 134.5(16) . .
C11 N12 C12 101.7(14) . .
C11 N12 Li2 115.3(15) . .
C12 N12 Li2 134.0(13) . .
N12 C11 N11 117.0(17) . .
C17 C12 C13 122.3(19) . .
C17 C12 N12 109.7(16) . .
C13 C12 N12 128.0(17) . .
C12 C13 C14 117.8(18) . .
C15 C14 C13 120.0(19) . .
C14 C15 C16 122(2) . .
C15 C16 C17 118.4(18) . .
C12 C17 N11 108.7(16) . .
C12 C17 C16 119.4(19) . .
N11 C17 C16 131.7(18) . .
C27 N21 C21 102.8(14) . .
C27 N21 B1 132.2(14) . .
C21 N21 B1 121.7(16) . .
C21 N22 C22 101.9(14) . .
C21 N22 Li1 117.2(16) . 1_545
C22 N22 Li1 133.2(14) . 1_545
N22 C21 N21 117.0(17) . .
C23 C22 C27 123(2) . .
C23 C22 N22 127.4(18) . .
C27 C22 N22 109.9(15) . .
C22 C23 C24 117.5(19) . .
C25 C24 C23 118.3(18) . .
C26 C25 C24 122.5(19) . .
C25 C26 C27 118(2) . .
C22 C27 N21 108.3(16) . .
C22 C27 C26 120.5(19) . .
N21 C27 C26 131.2(18) . .
C31 N31 C32 103.2(14) . .
C31 N31 B1 121.9(16) . .
C32 N31 B1 132.0(13) . .
C31 N32 C37 101.9(14) . .
C31 N32 Li2 114.3(16) . 1_655
C37 N32 Li2 137.7(14) . 1_655
N32 C31 N31 115.9(17) . .
C33 C32 N31 132.6(16) . .
C33 C32 C37 121.8(17) . .
N31 C32 C37 105.5(15) . .
C34 C33 C32 118.1(19) . .
C33 C34 C35 120.4(19) . .
C36 C35 C34 122.7(19) . .
C37 C36 C35 117(2) . .
N32 C37 C36 126.7(17) . .
N32 C37 C32 113.3(16) . .
C36 C37 C32 119.9(18) . .
C47 N41 C41 100.6(14) . .
C47 N41 B1 133.4(15) . .
C41 N41 B1 122.8(17) . .
C41 N42 C42 100.6(15) . .
C41 N42 Li1 116.2(15) . .
C42 N42 Li1 136.0(13) . .
N42 C41 N41 118.8(18) . .
C43 C42 C47 120.3(19) . .
C43 C42 N42 128.6(18) . .
C47 C42 N42 111.1(16) . .
C42 C43 C44 122(2) . .
C43 C44 C45 118(2) . .
C46 C45 C44 120(2) . .
C47 C46 C45 119.2(19) . .
N41 C47 C42 108.9(15) . .
N41 C47 C46 130.9(17) . .
C42 C47 C46 120.2(19) . .
C51 N51 C52 102.8(14) . .
C51 N51 Li1 116.2(15) . .
C52 N51 Li1 133.3(14) . .
C57 N52 C51 101.6(14) . .
C57 N52 B2 134.1(14) . .
C51 N52 B2 122.1(16) . .
N51 C51 N52 117.4(17) . .
N51 C52 C53 129.9(17) . .
N51 C52 C57 110.8(17) . .
C53 C52 C57 119.2(18) . .
C52 C53 C54 120.3(18) . .
C55 C54 C53 119.7(19) . .
C54 C55 C56 123(2) . .
C55 C56 C57 118.3(18) . .
N52 C57 C56 133.6(17) . .
N52 C57 C52 107.3(16) . .
C56 C57 C52 119(2) . .
C61 N61 C67 101.4(14) . .
C61 N61 Li1 114.8(16) . 1_455
C67 N61 Li1 136.0(14) . 1_455
C61 N62 C62 106.0(15) . .
C61 N62 B2 121.0(16) . .
C62 N62 B2 130.7(14) . .
N61 C61 N62 115.8(18) . .
C63 C62 C67 122.9(18) . .
C63 C62 N62 133.7(17) . .
C67 C62 N62 103.4(15) . .
C62 C63 C64 119(2) . .
C63 C64 C65 119.8(19) . .
C64 C65 C66 121.4(19) . .
C67 C66 C65 117(2) . .
C62 C67 C66 119.7(19) . .
C62 C67 N61 113.4(15) . .
C66 C67 N61 126.8(17) . .
C77 N71 C71 105.8(15) . .
C77 N71 B2 131.9(14) . .
C71 N71 B2 120.4(17) . .
C71 N72 C72 101.7(15) . .
C71 N72 Li2 117.8(17) . .
C72 N72 Li2 134.6(14) . .
N72 C71 N71 115.4(19) . .
C73 C72 C77 122.3(19) . .
C73 C72 N72 126.6(18) . .
C77 C72 N72 111.1(15) . .
C72 C73 C74 116(2) . .
C73 C74 C75 121.2(19) . .
C76 C75 C74 120(2) . .
C75 C76 C77 120.2(19) . .
N71 C77 C76 134.1(17) . .
N71 C77 C72 105.8(15) . .
C76 C77 C72 120.1(18) . .
C82 N81 C81 102.2(14) . .
C82 N81 B2 133.4(14) . .
C81 N81 B2 121.6(16) . .
C81 N82 C87 102.3(14) . .
C81 N82 Li2 116.3(15) . 1_565
C87 N82 Li2 134.0(14) . 1_565
N82 C81 N81 117.1(17) . .
C87 C82 N81 108.7(15) . .
C87 C82 C83 119(2) . .
N81 C82 C83 131.9(17) . .
C84 C83 C82 120.4(18) . .
C83 C84 C85 119.6(19) . .
C84 C85 C86 122.4(19) . .
C87 C86 C85 114.6(19) . .
C82 C87 C86 123.5(19) . .
C82 C87 N82 109.8(17) . .
C86 C87 N82 126.6(18) . .

loop_
_geom_bond_atom_site_label_1
_geom_bond_atom_site_label_2
_geom_bond_distance
_geom_bond_site_symmetry_2
B1 N41 1.51(3) .
B1 N31 1.57(3) .
B1 N21 1.58(2) .
B1 N11 1.59(2) .
B2 N52 1.55(2) .
B2 N81 1.56(3) .
B2 N71 1.58(3) .
B2 N62 1.61(2) .
Li1 N61 2.00(3) 1_655
Li1 N42 2.01(3) .
Li1 N22 2.02(3) 1_565
Li1 N51 2.06(3) .
Li2 N32 2.00(3) 1_455
Li2 N82 1.99(3) 1_545
Li2 N72 2.05(3) .
Li2 N12 2.08(3) .
N11 C11 1.35(2) .
N11 C17 1.35(2) .
N12 C11 1.30(2) .
N12 C12 1.39(2) .
C12 C17 1.36(2) .
C12 C13 1.37(3) .
C13 C14 1.42(3) .
C14 C15 1.36(3) .
C15 C16 1.37(3) .
C16 C17 1.43(3) .
N21 C27 1.39(2) .
N21 C21 1.40(2) .
N22 C21 1.30(2) .
N22 C22 1.44(2) .
N22 Li1 2.02(3) 1_545
C22 C23 1.35(3) .
C22 C27 1.37(2) .
C23 C24 1.44(3) .
C24 C25 1.40(3) .
C25 C26 1.34(3) .
C26 C27 1.39(3) .
N31 C31 1.41(2) .
N31 C32 1.41(2) .
N32 C31 1.34(2) .
N32 C37 1.37(2) .
N32 Li2 2.00(3) 1_655
C32 C33 1.40(3) .
C32 C37 1.41(2) .
C33 C34 1.36(3) .
C34 C35 1.40(3) .
C35 C36 1.40(3) .
C36 C37 1.39(3) .
N41 C47 1.36(2) .
N41 C41 1.41(2) .
N42 C41 1.30(2) .
N42 C42 1.40(2) .
C42 C43 1.38(3) .
C42 C47 1.39(2) .
C43 C44 1.39(3) .
C44 C45 1.42(3) .
C45 C46 1.41(3) .
C46 C47 1.39(3) .
N51 C51 1.31(2) .
N51 C52 1.36(2) .
N52 C57 1.38(2) .
N52 C51 1.40(2) .
C52 C53 1.38(3) .
C52 C57 1.42(2) .
C53 C54 1.40(3) .
C54 C55 1.33(3) .
C55 C56 1.37(3) .
C56 C57 1.42(3) .
N61 C61 1.31(2) .
N61 C67 1.41(2) .
N61 Li1 2.00(3) 1_455
N62 C61 1.35(2) .
N62 C62 1.41(2) .
C62 C63 1.35(3) .
C62 C67 1.37(2) .
C63 C64 1.35(3) .
C64 C65 1.39(3) .
C65 C66 1.39(3) .
C66 C67 1.38(3) .
N71 C77 1.37(2) .
N71 C71 1.37(2) .
N72 C71 1.32(2) .
N72 C72 1.41(2) .
C72 C73 1.39(3) .
C72 C77 1.39(2) .
C73 C74 1.42(3) .
C74 C75 1.42(3) .
C75 C76 1.36(3) .
C76 C77 1.39(3) .
N81 C82 1.38(2) .
N81 C81 1.40(2) .
N82 C81 1.27(2) .
N82 C87 1.43(2) .
N82 Li2 1.99(3) 1_565
C82 C87 1.36(3) .
C82 C83 1.41(3) .
C83 C84 1.34(3) .
C84 C85 1.40(3) .
C85 C86 1.42(3) .
C86 C87 1.40(3) .
